data_7701086
loop_
_publ_author_name
'Wozniak, Derek I.'
'Hicks, Andrew J.'
'Sabbers, William A.'
'Dobereiner, Graham E.'

_publ_section_title
;
 Imidazolyl-phenyl (IMP) anions: a modular structure for tuning solubility
 and coordinating ability.
;
_journal_issue 37
_journal_name_full 'Dalton transactions (Cambridge, England : 2003)'
_journal_page_first 14138
_journal_page_last 14155
_journal_paper_doi 10.1039/c9dt03511g
_journal_volume 48
_journal_year 2019
_chemical_formula_moiety 'C53 H19 B2 F30 N2 Na O2, C4 H8 O, C3 H7'
_chemical_formula_sum 'C60 H34 B2 F30 N2 Na O3'
_chemical_formula_weight 1445.50
_space_group_crystal_system monoclinic
_space_group_IT_number 14
_space_group_name_Hall '-P 2yn'
_space_group_name_H-M_alt 'P 1 21/n 1'
_symmetry_space_group_name_Hall '-P 2yn'
_symmetry_space_group_name_H-M 'P 1 21/n 1'
_atom_sites_solution_hydrogens mixed
_audit_creation_date 2019-05-28
_audit_creation_method
;
Olex2 1.2
(compiled 2017.08.10 svn.r3458 for OlexSys, GUI svn.r5381)
;
_audit_update_record
;
2019-05-30 deposited with the CCDC.    2019-09-02 downloaded from the CCDC.
;
_cell_angle_alpha 90
_cell_angle_beta 99.144(2)
_cell_angle_gamma 90
_cell_formula_units_Z 4
_cell_length_a 15.0906(12)
_cell_length_b 16.8592(13)
_cell_length_c 23.0499(18)
_cell_measurement_reflns_used 4761
_cell_measurement_temperature 100(2)
_cell_measurement_theta_max 24.69
_cell_measurement_theta_min 2.40
_cell_volume 5789.7(8)
_computing_cell_refinement 'SAINT v8.37A (Bruker, 2015)'
_computing_data_reduction 'SAINT v8.37A (Bruker, 2015)'
_computing_molecular_graphics 'Olex2 (Dolomanov et al., 2009)'
_computing_publication_material 'Olex2 (Dolomanov et al., 2009)'
_computing_structure_refinement 'XL (Sheldrick, 2008)'
_computing_structure_solution 'SHELXT 2014/5 (Sheldrick, 2014)'
_diffrn_ambient_temperature 100.11
_diffrn_measured_fraction_theta_full 1.000
_diffrn_measured_fraction_theta_max 0.994
_diffrn_measurement_device_type 'Bruker APEX-II CCD'
_diffrn_measurement_method '\f and \w scans'
_diffrn_radiation_type MoK\a
_diffrn_radiation_wavelength 0.71073
_diffrn_reflns_av_R_equivalents 0.0823
_diffrn_reflns_av_unetI/netI 0.0841
_diffrn_reflns_Laue_measured_fraction_full 1.000
_diffrn_reflns_Laue_measured_fraction_max 0.994
_diffrn_reflns_limit_h_max 19
_diffrn_reflns_limit_h_min -19
_diffrn_reflns_limit_k_max 17
_diffrn_reflns_limit_k_min -22
_diffrn_reflns_limit_l_max 30
_diffrn_reflns_limit_l_min -30
_diffrn_reflns_number 56025
_diffrn_reflns_point_group_measured_fraction_full 1.000
_diffrn_reflns_point_group_measured_fraction_max 0.994
_diffrn_reflns_theta_full 25.242
_diffrn_reflns_theta_max 28.001
_diffrn_reflns_theta_min 1.510
_diffrn_standards_number 0
_exptl_absorpt_coefficient_mu 0.174
_exptl_absorpt_correction_T_max 0.7456
_exptl_absorpt_correction_T_min 0.7088
_exptl_absorpt_correction_type multi-scan
_exptl_absorpt_process_details
'SADABS-2016/2 (Bruker,2016/2) was used for absorption correction. wR2(int) was 0.0564 before and 0.0527 after correction. The Ratio of minimum to maximum transmission is 0.9506. The \l/2 correction factor is Not present.'
_exptl_crystal_colour 'clear colourless'
_exptl_crystal_colour_lustre clear
_exptl_crystal_colour_primary colourless
_exptl_crystal_density_diffrn 1.658
_exptl_crystal_description prism
_exptl_crystal_F_000 2892
_exptl_crystal_size_max 0.197
_exptl_crystal_size_mid 0.134
_exptl_crystal_size_min 0.118
_refine_diff_density_max 3.692
_refine_diff_density_min -1.070
_refine_diff_density_rms 0.164
_refine_ls_extinction_method none
_refine_ls_goodness_of_fit_ref 1.035
_refine_ls_hydrogen_treatment constr
_refine_ls_matrix_type full
_refine_ls_number_parameters 885
_refine_ls_number_reflns 13889
_refine_ls_number_restraints 40
_refine_ls_restrained_S_all 1.038
_refine_ls_R_factor_all 0.1670
_refine_ls_R_factor_gt 0.0960
_refine_ls_shift/su_max 0.001
_refine_ls_shift/su_mean 0.000
_refine_ls_structure_factor_coef Fsqd
_refine_ls_weighting_details 'w=1/[\s^2^(Fo^2^)+(0.1880P)^2^+13.2796P] where P=(Fo^2^+2Fc^2^)/3'
_refine_ls_weighting_scheme calc
_refine_ls_wR_factor_gt 0.2815
_refine_ls_wR_factor_ref 0.3338
_reflns_Friedel_coverage 0.000
_reflns_number_gt 7606
_reflns_number_total 13889
_reflns_threshold_expression 'I > 2\s(I)'
_cod_data_source_file c9dt03511g3.cif
_cod_data_source_block mo_5534_0m_a
_cod_depositor_comments 'Adding full bibliography for 7701086--7701108.cif.'
_cod_database_code 7701086
_shelx_shelxl_version_number 2018/3
_shelx_space_group_comment
;
The symmetry employed for this shelxl refinement is uniquely defined
by the following loop, which should always be used as a source of
symmetry information in preference to the above space-group names.
They are only intended as comments.
;
_shelx_estimated_absorpt_t_max 0.980
_shelx_estimated_absorpt_t_min 0.966
_olex2_refinement_description
;
1. Fixed Uiso
 At 1.2 times of:
  All C(H) groups, All C(H,H) groups
 At 1.5 times of:
  All C(H,H,H) groups, All O(H,H) groups
2. Rigid bond restraints
 O5, C54, C55, C56, C57
 with sigma for 1-2 distances of 0.01 and sigma for 1-3 distances of 0.01
3. Uiso/Uaniso restraints and constraints
O5 \\sim C54 \\sim C55 \\sim C56 \\sim C57: within 1.7A with sigma of 0.04 and
sigma for terminal atoms of 0.08
4.a Rotating group:
 O4(H4A,H4B)
4.b Secondary CH2 refined with riding coordinates:
 C50(H50A,H50B), C51(H51A,H51B), C52(H52A,H52B), C53(H53A,H53B), C54(H54A,
 H54B), C55(H55A,H55B), C56(H56A,H56B), C57(H57A,H57B), C58(H58A,H58B),
 C59(H59A,H59B)
4.c Aromatic/amide H refined with riding coordinates:
 C3(H3), C4(H4), C5(H5), C6(H6), C7(H7), C9(H9), C10(H10), C11(H11), C12(H12)
4.d Idealised Me refined as rotating group:
 C60(H60A,H60B,H60C)
;
_olex2_submission_special_instructions 'No special instructions were received'

loop_
_space_group_symop_operation_xyz
'x, y, z'
'-x+1/2, y+1/2, -z+1/2'
'-x, -y, -z'
'x-1/2, -y-1/2, z-1/2'

loop_
_atom_site_label
_atom_site_type_symbol
_atom_site_fract_x
_atom_site_fract_y
_atom_site_fract_z
_atom_site_U_iso_or_equiv
_atom_site_adp_type
_atom_site_occupancy
_atom_site_site_symmetry_order
_atom_site_calc_flag
_atom_site_refinement_flags_posn
_atom_site_refinement_flags_adp
Na1 Na 0.5287(4) 0.4664(3) 0.4287(2) 0.1157(18) Uani 1 1 d . .
F1 F 0.49365(19) 0.73806(19) 0.06640(13) 0.0252(7) Uani 1 1 d . .
F2 F 0.6494(2) 0.7686(2) 0.03343(13) 0.0307(8) Uani 1 1 d . .
F3 F 0.8065(2) 0.7340(2) 0.10424(15) 0.0333(8) Uani 1 1 d . .
F4 F 0.80243(18) 0.67333(19) 0.21427(13) 0.0264(7) Uani 1 1 d . .
F5 F 0.64759(18) 0.64182(18) 0.24892(12) 0.0202(6) Uani 1 1 d . .
F6 F 0.40547(18) 0.59656(18) 0.07166(13) 0.0225(7) Uani 1 1 d . .
F7 F 0.2621(2) 0.6357(2) -0.00588(13) 0.0295(8) Uani 1 1 d . .
F8 F 0.1476(2) 0.7514(2) 0.01919(14) 0.0346(8) Uani 1 1 d . .
F9 F 0.18134(19) 0.82590(19) 0.12545(14) 0.0279(7) Uani 1 1 d . .
F10 F 0.31927(18) 0.78624(17) 0.20451(13) 0.0212(6) Uani 1 1 d . .
F11 F 0.4857(2) 0.83243(18) 0.19187(15) 0.0286(7) Uani 1 1 d . .
F12 F 0.5325(3) 0.9236(2) 0.28607(19) 0.0481(11) Uani 1 1 d . .
F13 F 0.5628(2) 0.8580(3) 0.39619(18) 0.0521(12) Uani 1 1 d . .
F14 F 0.5402(2) 0.6987(3) 0.40841(14) 0.0398(9) Uani 1 1 d . .
F15 F 0.4979(2) 0.6064(2) 0.31594(13) 0.0279(7) Uani 1 1 d . .
F16 F 0.39560(19) 0.41683(18) 0.07297(13) 0.0225(7) Uani 1 1 d . .
F17 F 0.2490(2) 0.3875(2) -0.00460(14) 0.0309(8) Uani 1 1 d . .
F18 F 0.1275(2) 0.2761(2) 0.01894(15) 0.0344(8) Uani 1 1 d . .
F19 F 0.15675(19) 0.1991(2) 0.12417(14) 0.0297(8) Uani 1 1 d . .
F20 F 0.29611(19) 0.23234(18) 0.20383(13) 0.0225(7) Uani 1 1 d . .
F21 F 0.4573(2) 0.17446(18) 0.19290(14) 0.0257(7) Uani 1 1 d . .
F22 F 0.4907(2) 0.0825(2) 0.28796(17) 0.0404(9) Uani 1 1 d . .
F23 F 0.5203(2) 0.1490(2) 0.39797(16) 0.0443(10) Uani 1 1 d . .
F24 F 0.5182(2) 0.3093(2) 0.40891(13) 0.0339(8) Uani 1 1 d . .
F25 F 0.4896(2) 0.40179(19) 0.31662(13) 0.0258(7) Uani 1 1 d . .
F26 F 0.63613(18) 0.34982(17) 0.24897(12) 0.0195(6) Uani 1 1 d . .
F27 F 0.78537(18) 0.30310(19) 0.21342(13) 0.0250(7) Uani 1 1 d . .
F28 F 0.7804(2) 0.2368(2) 0.10416(15) 0.0317(8) Uani 1 1 d . .
F29 F 0.6204(2) 0.2179(2) 0.03350(13) 0.0291(8) Uani 1 1 d . .
F30 F 0.47043(19) 0.26802(19) 0.06538(13) 0.0249(7) Uani 1 1 d . .
O1 O 0.6679(7) 0.4850(5) 0.3909(5) 0.128(4) Uani 1 1 d . .
O4 O 0.3922(4) 0.5130(4) 0.3918(3) 0.0655(16) Uani 1 1 d . .
H4A H 0.364331 0.478988 0.366031 0.098 Uiso 1 1 d GR .
H4B H 0.396670 0.556255 0.370855 0.098 Uiso 1 1 d GR .
N1 N 0.4457(2) 0.4380(2) 0.19858(16) 0.0125(8) Uani 1 1 d . .
N2 N 0.4508(2) 0.5709(2) 0.19841(17) 0.0148(8) Uani 1 1 d . .
C1 C 0.4911(3) 0.5026(3) 0.1856(2) 0.0134(9) Uani 1 1 d . .
C2 C 0.5762(3) 0.4992(3) 0.1608(2) 0.0167(10) Uani 1 1 d . .
C3 C 0.6578(3) 0.4953(3) 0.1999(3) 0.0204(11) Uani 1 1 d . .
H3 H 0.657980 0.496000 0.241100 0.025 Uiso 1 1 calc R .
C4 C 0.7388(3) 0.4903(3) 0.1776(3) 0.0285(13) Uani 1 1 d . .
H4 H 0.794005 0.486754 0.203797 0.034 Uiso 1 1 calc R .
C5 C 0.7384(4) 0.4906(3) 0.1178(3) 0.0308(13) Uani 1 1 d . .
H5 H 0.793707 0.488213 0.103096 0.037 Uiso 1 1 calc R .
C6 C 0.6592(4) 0.4944(3) 0.0790(3) 0.0287(13) Uani 1 1 d . .
H6 H 0.659867 0.494004 0.037888 0.034 Uiso 1 1 calc R .
C7 C 0.5772(3) 0.4987(3) 0.1006(2) 0.0191(10) Uani 1 1 d . .
H7 H 0.522352 0.501287 0.073931 0.023 Uiso 1 1 calc R .
C8 C 0.3709(3) 0.4660(3) 0.2215(2) 0.0152(9) Uani 1 1 d . .
C9 C 0.3028(3) 0.4248(3) 0.2438(2) 0.0179(10) Uani 1 1 d . .
H9 H 0.301549 0.368472 0.244581 0.021 Uiso 1 1 calc R .
C10 C 0.2375(3) 0.4694(3) 0.2645(2) 0.0203(11) Uani 1 1 d . .
H10 H 0.189688 0.443408 0.279119 0.024 Uiso 1 1 calc R .
C11 C 0.2411(3) 0.5536(3) 0.2642(2) 0.0199(10) Uani 1 1 d . .
H11 H 0.195410 0.583050 0.278497 0.024 Uiso 1 1 calc R .
C12 C 0.3097(3) 0.5933(3) 0.2435(2) 0.0170(10) Uani 1 1 d . .
H12 H 0.312665 0.649551 0.244077 0.020 Uiso 1 1 calc R .
C13 C 0.3742(3) 0.5483(3) 0.2218(2) 0.0146(9) Uani 1 1 d . .
C14 C 0.5604(3) 0.6816(3) 0.1588(2) 0.0165(10) Uani 1 1 d . .
C15 C 0.6436(3) 0.6714(3) 0.1940(2) 0.0164(10) Uani 1 1 d . .
C16 C 0.7257(3) 0.6876(3) 0.1772(2) 0.0197(10) Uani 1 1 d . .
C17 C 0.7277(3) 0.7185(3) 0.1224(2) 0.0224(11) Uani 1 1 d . .
C18 C 0.6478(3) 0.7347(3) 0.0864(2) 0.0209(11) Uani 1 1 d . .
C19 C 0.5670(3) 0.7166(3) 0.1048(2) 0.0177(10) Uani 1 1 d . .
C20 C 0.4842(3) 0.7146(3) 0.2483(2) 0.0178(10) Uani 1 1 d . .
C21 C 0.5012(3) 0.6858(3) 0.3052(2) 0.0222(11) Uani 1 1 d . .
C22 C 0.5247(3) 0.7324(4) 0.3545(2) 0.0271(13) Uani 1 1 d . .
C23 C 0.5357(4) 0.8119(4) 0.3491(3) 0.0336(15) Uani 1 1 d . .
C24 C 0.5206(4) 0.8451(4) 0.2936(3) 0.0331(14) Uani 1 1 d . .
C25 C 0.4971(3) 0.7965(3) 0.2459(2) 0.0225(11) Uani 1 1 d . .
C26 C 0.3742(3) 0.6910(3) 0.1418(2) 0.0156(10) Uani 1 1 d . .
C27 C 0.3515(3) 0.6538(3) 0.0872(2) 0.0177(10) Uani 1 1 d . .
C28 C 0.2774(3) 0.6735(3) 0.0457(2) 0.0201(10) Uani 1 1 d . .
C29 C 0.2199(3) 0.7310(3) 0.0588(2) 0.0234(11) Uani 1 1 d . .
C30 C 0.2368(3) 0.7683(3) 0.1122(2) 0.0211(11) Uani 1 1 d . .
C31 C 0.3117(3) 0.7473(3) 0.1522(2) 0.0174(10) Uani 1 1 d . .
C32 C 0.4656(3) 0.2932(3) 0.2488(2) 0.0178(10) Uani 1 1 d . .
C33 C 0.4700(3) 0.2113(3) 0.2461(2) 0.0210(11) Uani 1 1 d . .
C34 C 0.4867(4) 0.1620(3) 0.2948(3) 0.0272(12) Uani 1 1 d . .
C35 C 0.5025(3) 0.1942(4) 0.3503(3) 0.0302(13) Uani 1 1 d . .
C36 C 0.5008(3) 0.2759(4) 0.3550(2) 0.0244(12) Uani 1 1 d . .
C37 C 0.4840(3) 0.3232(3) 0.3056(2) 0.0212(11) Uani 1 1 d . .
C38 C 0.5433(3) 0.3178(3) 0.1581(2) 0.0154(9) Uani 1 1 d . .
C39 C 0.6275(3) 0.3205(3) 0.1935(2) 0.0170(10) Uani 1 1 d . .
C40 C 0.7065(3) 0.2949(3) 0.1768(2) 0.0180(10) Uani 1 1 d . .
C41 C 0.7049(3) 0.2621(3) 0.1224(2) 0.0210(11) Uani 1 1 d . .
C42 C 0.6230(3) 0.2533(3) 0.0859(2) 0.0212(11) Uani 1 1 d . .
C43 C 0.5457(3) 0.2813(3) 0.1043(2) 0.0178(10) Uani 1 1 d . .
C44 C 0.3583(3) 0.3237(3) 0.1420(2) 0.0149(9) Uani 1 1 d . .
C45 C 0.2920(3) 0.2706(3) 0.1521(2) 0.0179(10) Uani 1 1 d . .
C46 C 0.2158(3) 0.2537(3) 0.1116(2) 0.0221(11) Uani 1 1 d . .
C47 C 0.2007(3) 0.2921(3) 0.0583(2) 0.0234(11) Uani 1 1 d . .
C48 C 0.2626(3) 0.3479(3) 0.0468(2) 0.0207(11) Uani 1 1 d . .
C49 C 0.3376(3) 0.3625(3) 0.0885(2) 0.0176(10) Uani 1 1 d . .
C50 C 0.7234(11) 0.4188(7) 0.3839(6) 0.123(6) Uani 1 1 d . .
H50A H 0.689176 0.379903 0.356991 0.147 Uiso 1 1 calc R .
H50B H 0.741525 0.392610 0.422433 0.147 Uiso 1 1 calc R .
C51 C 0.7164(16) 0.5551(8) 0.3832(8) 0.173(10) Uani 1 1 d . .
H51A H 0.731371 0.582569 0.421403 0.207 Uiso 1 1 calc R .
H51B H 0.678009 0.590950 0.355893 0.207 Uiso 1 1 calc R .
C52 C 0.8055(13) 0.5375(9) 0.3580(9) 0.150(8) Uani 1 1 d . .
H52A H 0.802380 0.558372 0.317554 0.180 Uiso 1 1 calc R .
H52B H 0.858373 0.560463 0.383325 0.180 Uiso 1 1 calc R .
C53 C 0.8084(11) 0.4445(7) 0.3589(9) 0.147(7) Uani 1 1 d . .
H53A H 0.807220 0.423218 0.318725 0.177 Uiso 1 1 calc R .
H53B H 0.863367 0.425309 0.384229 0.177 Uiso 1 1 calc R .
B1 B 0.4538(3) 0.3442(3) 0.1863(2) 0.0160(11) Uani 1 1 d . .
B2 B 0.4675(3) 0.6638(3) 0.1861(2) 0.0162(11) Uani 1 1 d . .
O5 O 0.2266(7) 0.4940(6) 0.4364(5) 0.123(3) Uani 1 1 d . U
C54 C 0.1820(13) 0.5637(10) 0.4393(9) 0.164(6) Uani 1 1 d . U
H54A H 0.205919 0.589273 0.477204 0.197 Uiso 1 1 calc R .
H54B H 0.197237 0.598698 0.407771 0.197 Uiso 1 1 calc R .
C55 C 0.0943(13) 0.5616(10) 0.4346(10) 0.178(7) Uani 1 1 d . U
H55A H 0.065232 0.593102 0.400580 0.214 Uiso 1 1 calc R .
H55B H 0.074073 0.581467 0.470777 0.214 Uiso 1 1 calc R .
C56 C 0.0766(11) 0.4822(11) 0.4266(12) 0.191(8) Uani 1 1 d . U
H56A H 0.045089 0.462981 0.458434 0.229 Uiso 1 1 calc R .
H56B H 0.035839 0.474589 0.388868 0.229 Uiso 1 1 calc R .
C57 C 0.1510(10) 0.4381(7) 0.4261(8) 0.128(5) Uani 1 1 d . U
H57A H 0.148925 0.411165 0.387798 0.153 Uiso 1 1 calc R .
H57B H 0.156668 0.397461 0.457510 0.153 Uiso 1 1 calc R .
C58 C 0.0457(4) 0.5147(4) 0.0130(3) 0.0415(16) Uani 1 1 d . .
H58A H 0.044025 0.573398 0.013938 0.050 Uiso 1 1 calc R .
H58B H 0.088370 0.499233 -0.013528 0.050 Uiso 1 1 calc R .
C59 C 0.0820(5) 0.4852(4) 0.0742(3) 0.0442(17) Uani 1 1 d . .
H59A H 0.037196 0.497303 0.099999 0.053 Uiso 1 1 calc R .
H59B H 0.087521 0.426752 0.072571 0.053 Uiso 1 1 calc R .
C60 C 0.1695(5) 0.5177(4) 0.1020(3) 0.0467(17) Uani 1 1 d . .
H60A H 0.214216 0.508956 0.076159 0.070 Uiso 1 1 calc GR .
H60B H 0.188847 0.491083 0.139705 0.070 Uiso 1 1 calc GR .
H60C H 0.163515 0.574770 0.108688 0.070 Uiso 1 1 calc GR .

loop_
_atom_site_aniso_label
_atom_site_aniso_U_11
_atom_site_aniso_U_22
_atom_site_aniso_U_33
_atom_site_aniso_U_23
_atom_site_aniso_U_13
_atom_site_aniso_U_12
Na1 0.141(4) 0.121(4) 0.074(3) -0.017(3) -0.016(3) 0.051(3)
F1 0.0172(14) 0.0358(19) 0.0222(16) 0.0104(14) 0.0019(11) -0.0005(13)
F2 0.0248(16) 0.045(2) 0.0241(17) 0.0110(15) 0.0082(13) -0.0067(14)
F3 0.0162(14) 0.049(2) 0.0368(19) 0.0036(16) 0.0114(13) -0.0090(14)
F4 0.0131(13) 0.0352(19) 0.0302(17) -0.0017(14) 0.0010(12) -0.0012(12)
F5 0.0191(14) 0.0230(16) 0.0187(14) 0.0029(12) 0.0037(11) 0.0003(12)
F6 0.0203(14) 0.0231(17) 0.0242(16) -0.0063(13) 0.0040(12) 0.0072(12)
F7 0.0271(16) 0.038(2) 0.0214(16) -0.0102(14) -0.0009(12) 0.0035(14)
F8 0.0225(16) 0.049(2) 0.0300(18) -0.0012(16) -0.0037(13) 0.0126(15)
F9 0.0193(14) 0.0291(18) 0.0361(18) -0.0022(15) 0.0070(13) 0.0117(13)
F10 0.0205(14) 0.0215(16) 0.0222(15) -0.0082(12) 0.0057(11) 0.0045(12)
F11 0.0281(16) 0.0148(16) 0.044(2) -0.0001(14) 0.0071(14) 0.0001(13)
F12 0.043(2) 0.0182(19) 0.080(3) -0.0222(19) -0.001(2) -0.0022(15)
F13 0.037(2) 0.063(3) 0.052(2) -0.042(2) -0.0077(17) 0.0089(19)
F14 0.0238(16) 0.076(3) 0.0184(17) -0.0104(17) -0.0005(13) 0.0000(17)
F15 0.0305(16) 0.0320(19) 0.0208(16) 0.0017(14) 0.0026(13) -0.0096(14)
F16 0.0208(14) 0.0235(17) 0.0239(16) 0.0054(13) 0.0053(12) -0.0071(12)
F17 0.0267(16) 0.039(2) 0.0257(17) 0.0139(15) 0.0002(13) -0.0058(14)
F18 0.0186(15) 0.050(2) 0.0320(18) 0.0040(16) -0.0037(13) -0.0100(14)
F19 0.0179(14) 0.0351(19) 0.0371(19) 0.0075(15) 0.0071(13) -0.0103(13)
F20 0.0224(14) 0.0226(16) 0.0238(16) 0.0058(13) 0.0079(12) -0.0060(12)
F21 0.0316(16) 0.0160(16) 0.0302(17) 0.0009(13) 0.0070(13) 0.0004(13)
F22 0.044(2) 0.0199(18) 0.055(2) 0.0154(17) -0.0008(17) -0.0025(15)
F23 0.041(2) 0.047(2) 0.041(2) 0.0295(18) -0.0046(16) -0.0070(17)
F24 0.0325(17) 0.050(2) 0.0185(16) 0.0049(15) 0.0029(13) 0.0039(16)
F25 0.0328(17) 0.0235(17) 0.0203(15) -0.0034(13) 0.0020(12) 0.0047(13)
F26 0.0183(13) 0.0206(16) 0.0201(15) -0.0008(12) 0.0047(11) -0.0003(11)
F27 0.0125(13) 0.0322(18) 0.0297(17) 0.0015(14) 0.0016(12) 0.0026(12)
F28 0.0183(15) 0.043(2) 0.0356(19) -0.0069(16) 0.0110(13) 0.0109(14)
F29 0.0265(16) 0.040(2) 0.0218(16) -0.0098(14) 0.0069(13) 0.0073(14)
F30 0.0174(14) 0.0328(18) 0.0238(16) -0.0101(14) 0.0014(12) 0.0030(12)
O1 0.112(7) 0.086(7) 0.164(9) -0.019(6) -0.044(6) 0.000(5)
O4 0.067(4) 0.067(4) 0.068(4) -0.012(3) 0.027(3) -0.010(3)
N1 0.0128(17) 0.012(2) 0.0134(19) 0.0021(16) 0.0045(14) 0.0004(15)
N2 0.0135(18) 0.014(2) 0.018(2) 0.0015(16) 0.0063(15) 0.0005(15)
C1 0.011(2) 0.017(3) 0.013(2) 0.0009(19) 0.0035(16) -0.0008(17)
C2 0.015(2) 0.010(2) 0.028(3) 0.001(2) 0.0095(19) 0.0007(17)
C3 0.016(2) 0.013(3) 0.033(3) 0.000(2) 0.006(2) -0.0008(18)
C4 0.013(2) 0.019(3) 0.055(4) 0.001(3) 0.010(2) -0.001(2)
C5 0.022(3) 0.021(3) 0.054(4) 0.001(3) 0.023(3) 0.001(2)
C6 0.031(3) 0.021(3) 0.040(3) 0.002(2) 0.022(3) -0.002(2)
C7 0.023(2) 0.012(3) 0.024(2) 0.000(2) 0.011(2) -0.0004(19)
C8 0.016(2) 0.017(2) 0.013(2) 0.0024(19) 0.0042(17) 0.0028(18)
C9 0.019(2) 0.016(3) 0.020(2) 0.002(2) 0.0066(19) -0.0024(19)
C10 0.018(2) 0.021(3) 0.025(3) 0.003(2) 0.0127(19) -0.003(2)
C11 0.014(2) 0.020(3) 0.027(3) -0.002(2) 0.0087(19) 0.0025(19)
C12 0.017(2) 0.016(2) 0.019(2) 0.001(2) 0.0045(18) -0.0004(19)
C13 0.015(2) 0.013(2) 0.016(2) -0.0007(19) 0.0033(17) -0.0011(18)
C14 0.019(2) 0.012(2) 0.019(2) -0.0024(19) 0.0041(18) -0.0007(18)
C15 0.018(2) 0.014(2) 0.018(2) -0.0006(19) 0.0058(18) -0.0022(19)
C16 0.015(2) 0.023(3) 0.021(3) -0.005(2) 0.0026(18) -0.0011(19)
C17 0.014(2) 0.028(3) 0.027(3) -0.003(2) 0.0089(19) -0.006(2)
C18 0.024(2) 0.023(3) 0.017(2) 0.001(2) 0.0064(19) -0.008(2)
C19 0.015(2) 0.019(3) 0.018(2) 0.001(2) 0.0032(18) -0.0040(19)
C20 0.013(2) 0.020(3) 0.022(3) -0.003(2) 0.0085(18) 0.0020(19)
C21 0.013(2) 0.030(3) 0.025(3) -0.005(2) 0.0064(19) -0.004(2)
C22 0.018(2) 0.045(4) 0.019(3) -0.010(2) 0.0045(19) 0.001(2)
C23 0.019(3) 0.042(4) 0.038(3) -0.025(3) -0.001(2) 0.005(2)
C24 0.020(3) 0.025(3) 0.053(4) -0.017(3) 0.004(2) 0.004(2)
C25 0.018(2) 0.019(3) 0.031(3) -0.006(2) 0.005(2) 0.000(2)
C26 0.015(2) 0.014(2) 0.019(2) 0.0026(19) 0.0055(18) 0.0012(18)
C27 0.013(2) 0.021(3) 0.021(2) -0.003(2) 0.0061(18) 0.0014(19)
C28 0.017(2) 0.025(3) 0.017(2) -0.001(2) 0.0010(18) 0.001(2)
C29 0.016(2) 0.031(3) 0.023(3) 0.003(2) 0.0015(19) 0.001(2)
C30 0.017(2) 0.020(3) 0.027(3) 0.002(2) 0.006(2) 0.0057(19)
C31 0.017(2) 0.018(3) 0.018(2) -0.005(2) 0.0046(18) -0.0034(19)
C32 0.013(2) 0.020(3) 0.021(2) 0.004(2) 0.0044(18) 0.0004(18)
C33 0.019(2) 0.018(3) 0.026(3) 0.001(2) 0.004(2) -0.001(2)
C34 0.023(3) 0.017(3) 0.041(3) 0.009(2) 0.003(2) -0.001(2)
C35 0.018(2) 0.038(4) 0.034(3) 0.020(3) 0.001(2) 0.000(2)
C36 0.016(2) 0.037(3) 0.019(3) 0.007(2) 0.0012(19) 0.001(2)
C37 0.014(2) 0.024(3) 0.028(3) 0.003(2) 0.0090(19) 0.004(2)
C38 0.019(2) 0.010(2) 0.019(2) 0.0047(19) 0.0066(18) 0.0002(18)
C39 0.019(2) 0.015(3) 0.018(2) -0.002(2) 0.0056(18) 0.0003(19)
C40 0.015(2) 0.016(3) 0.022(3) 0.000(2) 0.0022(18) 0.0024(18)
C41 0.014(2) 0.022(3) 0.029(3) 0.001(2) 0.0079(19) 0.0065(19)
C42 0.020(2) 0.021(3) 0.022(3) -0.001(2) 0.005(2) 0.005(2)
C43 0.015(2) 0.019(3) 0.020(2) 0.001(2) 0.0041(18) 0.0006(19)
C44 0.016(2) 0.014(2) 0.016(2) -0.0015(19) 0.0082(17) 0.0006(18)
C45 0.018(2) 0.020(3) 0.017(2) 0.002(2) 0.0048(18) 0.0027(19)
C46 0.014(2) 0.022(3) 0.032(3) -0.001(2) 0.009(2) -0.006(2)
C47 0.017(2) 0.030(3) 0.023(3) 0.001(2) 0.0009(19) 0.000(2)
C48 0.017(2) 0.025(3) 0.019(3) 0.003(2) 0.0019(19) 0.000(2)
C49 0.014(2) 0.019(3) 0.022(3) 0.001(2) 0.0075(18) -0.0029(18)
C50 0.177(14) 0.053(7) 0.105(9) -0.027(6) -0.078(10) 0.039(8)
C51 0.29(3) 0.050(8) 0.135(14) 0.022(8) -0.085(16) -0.018(13)
C52 0.163(16) 0.085(11) 0.172(17) -0.024(11) -0.067(13) 0.032(11)
C53 0.125(12) 0.054(8) 0.24(2) 0.013(10) -0.039(13) -0.002(8)
B1 0.015(2) 0.013(3) 0.022(3) 0.001(2) 0.008(2) 0.001(2)
B2 0.015(2) 0.014(3) 0.021(3) -0.001(2) 0.007(2) -0.001(2)
O5 0.099(6) 0.164(9) 0.105(7) -0.013(6) 0.012(5) 0.006(5)
C54 0.188(12) 0.100(8) 0.224(16) -0.103(11) 0.087(13) -0.045(8)
C55 0.180(12) 0.098(8) 0.248(18) 0.023(12) 0.011(15) 0.072(9)
C56 0.097(8) 0.164(11) 0.32(2) -0.137(14) 0.045(13) -0.011(8)
C57 0.149(10) 0.056(6) 0.193(14) 0.030(8) 0.074(10) 0.018(6)
C58 0.038(4) 0.043(4) 0.041(4) -0.006(3) -0.001(3) 0.006(3)
C59 0.050(4) 0.043(4) 0.040(4) -0.009(3) 0.006(3) 0.006(3)
C60 0.047(4) 0.039(4) 0.052(4) 0.002(3) -0.001(3) 0.005(3)

loop_
_atom_type_symbol
_atom_type_description
_atom_type_scat_dispersion_real
_atom_type_scat_dispersion_imag
_atom_type_scat_source
C C 0.0033 0.0016 'International Tables Vol C Tables 4.2.6.8 and 6.1.1.4'
H H 0.0000 0.0000 'International Tables Vol C Tables 4.2.6.8 and 6.1.1.4'
B B 0.0013 0.0007 'International Tables Vol C Tables 4.2.6.8 and 6.1.1.4'
F F 0.0171 0.0103 'International Tables Vol C Tables 4.2.6.8 and 6.1.1.4'
N N 0.0061 0.0033 'International Tables Vol C Tables 4.2.6.8 and 6.1.1.4'
Na Na 0.0362 0.0249 'International Tables Vol C Tables 4.2.6.8 and 6.1.1.4'
O O 0.0106 0.0060 'International Tables Vol C Tables 4.2.6.8 and 6.1.1.4'

loop_
_geom_angle_atom_site_label_1
_geom_angle_atom_site_label_2
_geom_angle_atom_site_label_3
_geom_angle
_geom_angle_site_symmetry_1
_geom_angle_site_symmetry_3
F24 Na1 Na1 115.8(3) . 3_666
F24 Na1 F25 57.18(14) . .
F25 Na1 Na1 154.0(3) . 3_666
O1 Na1 Na1 128.2(4) . 3_666
O1 Na1 F24 95.6(3) . .
O1 Na1 F25 77.5(3) . .
O4 Na1 Na1 84.2(3) . 3_666
O4 Na1 F24 104.8(3) . .
O4 Na1 F25 74.8(2) . .
O4 Na1 O1 128.0(4) . .
C36 F24 Na1 124.3(3) . .
C37 F25 Na1 123.9(3) . .
C50 O1 Na1 120.1(10) . .
C51 O1 Na1 130.5(12) . .
C51 O1 C50 108.4(15) . .
C1 N1 C8 106.3(4) . .
C1 N1 B1 134.3(4) . .
C8 N1 B1 118.9(4) . .
C1 N2 C13 106.1(4) . .
C1 N2 B2 134.1(4) . .
C13 N2 B2 119.4(4) . .
N1 C1 N2 112.1(4) . .
N1 C1 C2 123.8(4) . .
N2 C1 C2 124.1(4) . .
C3 C2 C1 118.6(4) . .
C7 C2 C1 122.0(4) . .
C7 C2 C3 119.4(4) . .
C4 C3 C2 119.7(5) . .
C5 C4 C3 120.1(5) . .
C6 C5 C4 121.0(5) . .
C5 C6 C7 119.7(6) . .
C2 C7 C6 120.2(5) . .
N1 C8 C9 130.6(5) . .
C13 C8 N1 107.9(4) . .
C13 C8 C9 121.4(4) . .
C10 C9 C8 117.4(5) . .
C9 C10 C11 120.8(4) . .
C12 C11 C10 121.2(4) . .
C11 C12 C13 117.9(5) . .
C8 C13 N2 107.5(4) . .
C8 C13 C12 121.4(4) . .
C12 C13 N2 131.1(4) . .
C15 C14 C19 112.7(4) . .
C15 C14 B2 119.8(4) . .
C19 C14 B2 127.0(4) . .
F5 C15 C14 119.5(4) . .
F5 C15 C16 115.2(4) . .
C16 C15 C14 125.3(5) . .
F4 C16 C15 120.3(4) . .
F4 C16 C17 120.7(4) . .
C17 C16 C15 119.0(4) . .
F3 C17 C16 120.6(4) . .
F3 C17 C18 120.4(5) . .
C16 C17 C18 119.0(4) . .
F2 C18 C17 119.1(4) . .
F2 C18 C19 120.8(5) . .
C17 C18 C19 120.1(5) . .
F1 C19 C14 121.9(4) . .
F1 C19 C18 114.2(4) . .
C18 C19 C14 123.8(5) . .
C21 C20 C25 112.2(5) . .
C21 C20 B2 128.3(5) . .
C25 C20 B2 118.7(4) . .
F15 C21 C20 120.7(5) . .
F15 C21 C22 114.9(5) . .
C22 C21 C20 124.3(5) . .
F14 C22 C21 120.0(6) . .
F14 C22 C23 119.6(5) . .
C23 C22 C21 120.4(5) . .
F13 C23 C22 121.5(6) . .
F13 C23 C24 119.8(6) . .
C22 C23 C24 118.6(5) . .
F12 C24 C23 120.6(5) . .
F12 C24 C25 120.4(6) . .
C25 C24 C23 118.9(6) . .
F11 C25 C20 118.3(4) . .
C24 C25 F11 116.3(5) . .
C24 C25 C20 125.4(5) . .
C27 C26 B2 119.3(4) . .
C31 C26 C27 112.7(4) . .
C31 C26 B2 128.0(4) . .
F6 C27 C26 119.3(4) . .
F6 C27 C28 116.2(4) . .
C28 C27 C26 124.5(4) . .
F7 C28 C27 120.3(4) . .
F7 C28 C29 120.6(4) . .
C29 C28 C27 119.1(5) . .
F8 C29 C28 120.3(5) . .
F8 C29 C30 120.3(5) . .
C28 C29 C30 119.4(5) . .
F9 C30 C29 120.1(5) . .
F9 C30 C31 120.2(5) . .
C29 C30 C31 119.7(5) . .
F10 C31 C26 121.3(4) . .
F10 C31 C30 114.3(4) . .
C26 C31 C30 124.5(5) . .
C33 C32 C37 113.7(5) . .
C33 C32 B1 118.4(4) . .
C37 C32 B1 127.3(5) . .
F21 C33 C32 119.7(5) . .
F21 C33 C34 115.9(5) . .
C32 C33 C34 124.3(5) . .
F22 C34 C33 120.3(5) . .
F22 C34 C35 119.8(5) . .
C35 C34 C33 119.9(5) . .
F23 C35 C34 121.6(6) . .
F23 C35 C36 120.7(6) . .
C34 C35 C36 117.6(5) . .
F24 C36 C35 118.9(5) . .
F24 C36 C37 120.0(5) . .
C37 C36 C35 121.0(5) . .
F25 C37 C32 122.1(5) . .
F25 C37 C36 114.6(5) . .
C36 C37 C32 123.3(5) . .
C39 C38 B1 119.2(4) . .
C43 C38 C39 112.6(4) . .
C43 C38 B1 127.5(4) . .
F26 C39 C38 120.2(4) . .
F26 C39 C40 114.7(4) . .
C40 C39 C38 125.1(5) . .
F27 C40 C39 120.6(4) . .
F27 C40 C41 120.0(4) . .
C41 C40 C39 119.4(4) . .
F28 C41 C40 121.5(4) . .
F28 C41 C42 119.6(5) . .
C40 C41 C42 118.9(4) . .
F29 C42 C41 119.2(4) . .
F29 C42 C43 121.4(4) . .
C43 C42 C41 119.4(5) . .
F30 C43 C38 121.9(4) . .
F30 C43 C42 113.7(4) . .
C42 C43 C38 124.4(5) . .
C45 C44 B1 127.4(4) . .
C49 C44 C45 112.7(4) . .
C49 C44 B1 119.8(4) . .
F20 C45 C44 121.6(4) . .
F20 C45 C46 114.4(4) . .
C44 C45 C46 124.0(5) . .
F19 C46 C45 120.0(5) . .
F19 C46 C47 119.6(5) . .
C47 C46 C45 120.4(5) . .
F18 C47 C46 120.8(5) . .
F18 C47 C48 121.1(5) . .
C46 C47 C48 118.2(5) . .
F17 C48 C47 119.6(4) . .
F17 C48 C49 121.0(4) . .
C47 C48 C49 119.3(5) . .
F16 C49 C44 119.4(4) . .
F16 C49 C48 115.3(4) . .
C48 C49 C44 125.2(4) . .
O1 C50 C53 111.1(12) . .
O1 C51 C52 112.2(14) . .
C53 C52 C51 101.9(14) . .
C50 C53 C52 105.2(13) . .
N1 B1 C32 110.8(4) . .
N1 B1 C38 115.0(4) . .
N1 B1 C44 103.3(4) . .
C32 B1 C44 112.7(4) . .
C38 B1 C32 102.7(4) . .
C38 B1 C44 112.7(4) . .
N2 B2 C14 114.0(4) . .
N2 B2 C20 110.8(4) . .
N2 B2 C26 103.5(4) . .
C14 B2 C20 102.4(4) . .
C14 B2 C26 113.7(4) . .
C20 B2 C26 112.7(4) . .
C54 O5 C57 100.6(11) . .
C55 C54 O5 118.2(15) . .
C54 C55 C56 102.1(15) . .
C57 C56 C55 113.2(15) . .
C56 C57 O5 105.8(12) . .
C58 C58 C59 115.9(8) 3_565 .
C60 C59 C58 116.6(6) . .

loop_
_geom_bond_atom_site_label_1
_geom_bond_atom_site_label_2
_geom_bond_distance
_geom_bond_site_symmetry_2
Na1 Na1 3.708(10) 3_666
Na1 F24 2.689(7) .
Na1 F25 2.779(5) .
Na1 O1 2.419(14) .
Na1 O4 2.242(8) .
F1 C19 1.352(5) .
F2 C18 1.352(6) .
F3 C17 1.347(5) .
F4 C16 1.347(5) .
F5 C15 1.353(5) .
F6 C27 1.348(5) .
F7 C28 1.336(6) .
F8 C29 1.352(6) .
F9 C30 1.348(6) .
F10 C31 1.362(5) .
F11 C25 1.372(6) .
F12 C24 1.350(7) .
F13 C23 1.345(6) .
F14 C22 1.353(7) .
F15 C21 1.362(6) .
F16 C49 1.354(5) .
F17 C48 1.347(6) .
F18 C47 1.341(6) .
F19 C46 1.345(6) .
F20 C45 1.348(6) .
F21 C33 1.360(6) .
F22 C34 1.353(7) .
F23 C35 1.330(6) .
F24 C36 1.352(6) .
F25 C37 1.348(6) .
F26 C39 1.358(5) .
F27 C40 1.352(5) .
F28 C41 1.346(5) .
F29 C42 1.343(6) .
F30 C43 1.349(5) .
O1 C50 1.420(14) .
O1 C51 1.416(18) .
N1 C1 1.345(6) .
N1 C8 1.403(6) .
N1 B1 1.614(7) .
N2 C1 1.358(6) .
N2 C13 1.404(6) .
N2 B2 1.619(7) .
C1 C2 1.485(6) .
C2 C3 1.407(7) .
C2 C7 1.391(7) .
C3 C4 1.401(7) .
C4 C5 1.378(9) .
C5 C6 1.375(9) .
C6 C7 1.407(7) .
C8 C9 1.404(6) .
C8 C13 1.387(7) .
C9 C10 1.383(7) .
C10 C11 1.420(8) .
C11 C12 1.380(7) .
C12 C13 1.389(6) .
C14 C15 1.393(7) .
C14 C19 1.397(7) .
C14 B2 1.652(7) .
C15 C16 1.384(7) .
C16 C17 1.371(7) .
C17 C18 1.378(7) .
C18 C19 1.386(7) .
C20 C21 1.384(7) .
C20 C25 1.397(7) .
C20 B2 1.654(7) .
C21 C22 1.382(7) .
C22 C23 1.358(9) .
C23 C24 1.382(9) .
C24 C25 1.370(8) .
C26 C27 1.400(7) .
C26 C31 1.385(7) .
C26 B2 1.666(7) .
C27 C28 1.392(7) .
C28 C29 1.367(7) .
C29 C30 1.368(8) .
C30 C31 1.387(7) .
C32 C33 1.384(7) .
C32 C37 1.390(7) .
C32 B1 1.663(7) .
C33 C34 1.389(8) .
C34 C35 1.374(9) .
C35 C36 1.381(9) .
C36 C37 1.380(7) .
C38 C39 1.396(7) .
C38 C43 1.391(7) .
C38 B1 1.650(7) .
C39 C40 1.378(6) .
C40 C41 1.367(7) .
C41 C42 1.388(7) .
C42 C43 1.385(7) .
C44 C45 1.389(7) .
C44 C49 1.387(7) .
C44 B1 1.664(7) .
C45 C46 1.391(7) .
C46 C47 1.374(8) .
C47 C48 1.382(7) .
C48 C49 1.386(7) .
C50 C53 1.55(2) .
C51 C52 1.58(3) .
C52 C53 1.57(2) .
O5 C54 1.362(18) .
O5 C57 1.470(16) .
C54 C55 1.31(2) .
C55 C56 1.37(2) .
C56 C57 1.348(19) .
C58 C58 1.499(13) 3_565
C58 C59 1.515(10) .
C59 C60 1.479(10) .
